data_7009289
loop_
_publ_author_name
'Amendola, Valeria'
'Fabbrizzi, Luigi'
'Mangano, Carlo'
'Lanfredi, Anna Manotti'
'Pallavicini, Piersandro'
'Perotti, Angelo'
'Ugozzoli, Franco'

_publ_section_title
;
 A monometallic and kinetically inert complex of a ditopic open ligand
 as a tight polyaza cage
;
_journal_issue 7
_journal_name_full 'Journal of the Chemical Society, Dalton Transactions'
_journal_page_first 1155
_journal_paper_doi 10.1039/a909756b
_journal_year 2000
_chemical_formula_sum 'C43 H48 F18 Fe N11 P3'
_chemical_name_systematic
; 
 ? 
;
_space_group_IT_number 14
_symmetry_space_group_name_Hall '-P 2yn'
_symmetry_space_group_name_H-M 'P 1 21/n 1'
_atom_sites_solution_hydrogens geom
_atom_sites_solution_primary direct
_atom_sites_solution_secondary difmap
_audit_creation_method SHELXL
_cell_angle_alpha 90.000(5)
_cell_angle_beta 98.300(5)
_cell_angle_gamma 90.000(5)
_cell_formula_units_Z 4
_cell_length_a 15.005(5)
_cell_length_b 12.600(5)
_cell_length_c 27.920(5)
_cell_measurement_temperature 293(2)
_cell_volume 5223(3)
_computing_structure_refinement 'SHELXL-96 (Sheldrick, 1996)'
_computing_structure_solution 'SHELXS-96 (Sheldrick, 1990)'
_diffrn_ambient_temperature 293(2)
_diffrn_radiation_monochromator graphite
_diffrn_radiation_source 'fine-focus sealed tube'
_diffrn_radiation_type MoK\a
_diffrn_radiation_wavelength 0.71069
_diffrn_reflns_av_R_equivalents 0.0514
_diffrn_reflns_av_sigmaI/netI 0.2562
_diffrn_reflns_limit_h_max 15
_diffrn_reflns_limit_h_min -3
_diffrn_reflns_limit_k_max 13
_diffrn_reflns_limit_k_min -13
_diffrn_reflns_limit_l_max 27
_diffrn_reflns_limit_l_min -29
_diffrn_reflns_number 6578
_diffrn_reflns_theta_max 22.21
_diffrn_reflns_theta_min 3.18
_exptl_absorpt_coefficient_mu 0.489
_exptl_crystal_density_diffrn 1.538
_exptl_crystal_F_000 2464
_refine_diff_density_max 0.559
_refine_diff_density_min -0.268
_refine_diff_density_rms 0.059
_refine_ls_extinction_coef 0.00039(19)
_refine_ls_extinction_expression Fc^*^=kFc[1+0.001xFc^2^\l^3^/sin(2\q)]^-1/4^
_refine_ls_extinction_method SHELXL
_refine_ls_goodness_of_fit_all 0.632
_refine_ls_goodness_of_fit_obs 1.273
_refine_ls_matrix_type full
_refine_ls_number_parameters 700
_refine_ls_number_reflns 6424
_refine_ls_number_restraints 0
_refine_ls_restrained_S_all 0.632
_refine_ls_restrained_S_obs 1.273
_refine_ls_R_factor_all 0.2266
_refine_ls_R_factor_obs 0.0569
_refine_ls_shift/esd_max 0.568
_refine_ls_shift/esd_mean 0.036
_refine_ls_structure_factor_coef Fsqd
_refine_ls_weighting_details 'w=1/[\s^2^(Fo^2^)+(0.0915P)^2^+0.0000P] where P=(Fo^2^+2Fc^2^)/3'
_refine_ls_weighting_scheme calc
_refine_ls_wR_factor_all 0.1588
_refine_ls_wR_factor_obs 0.1320
_reflns_number_observed 1657
_reflns_number_total 6424
_reflns_observed_criterion >2sigma(I)
_cod_data_source_file a909756b.txt
_cod_data_source_block fab25
_cod_depositor_comments
;
The following automatic conversions were performed:

'_refine_ls_weighting_scheme' value 'calc
w=1/[\s^2^(Fo^2^)+(0.0915P)^2^+0.0000P] where P=(Fo^2^+2Fc^2^)/3' was
changed to 'calc'. New tag '_refine_ls_weighting_details' was
created. The value of the new tag was set to
'w=1/[\s^2^(Fo^2^)+(0.0915P)^2^+0.0000P] where P=(Fo^2^+2Fc^2^)/3'.

Automatic conversion script
Id: cif_fix_values 3143 2015-03-26 13:38:13Z robertas 
;
_cod_database_code 7009289
_chemical_formula_weightical 1209.68

loop_
_symmetry_equiv_pos_as_xyz
'x, y, z'
'-x+1/2, y+1/2, -z+1/2'
'-x, -y, -z'
'x-1/2, -y-1/2, z-1/2'

loop_
_atom_site_aniso_label
_atom_site_aniso_U_11
_atom_site_aniso_U_22
_atom_site_aniso_U_33
_atom_site_aniso_U_23
_atom_site_aniso_U_13
_atom_site_aniso_U_12
Fe1 0.0732(8) 0.0603(8) 0.0686(10) 0.0001(8) 0.0209(7) 0.0045(7)
N1 0.085(6) 0.066(5) 0.062(6) 0.026(5) 0.046(5) 0.021(5)
N2 0.047(5) 0.048(4) 0.095(8) -0.001(5) 0.015(5) -0.002(4)
N3 0.071(5) 0.050(5) 0.066(6) 0.004(5) 0.024(4) 0.003(4)
N4 0.060(5) 0.079(6) 0.062(6) -0.001(5) 0.006(5) -0.013(4)
N5 0.073(5) 0.055(5) 0.073(6) 0.003(4) 0.009(5) 0.011(4)
N6 0.074(5) 0.065(5) 0.060(6) -0.004(4) 0.020(4) -0.002(4)
N7 0.132(7) 0.069(6) 0.097(8) -0.013(5) 0.029(6) 0.017(5)
N8 0.121(7) 0.089(6) 0.114(9) 0.018(6) 0.017(7) 0.045(5)
N9 0.085(5) 0.083(6) 0.087(7) 0.019(5) 0.014(5) -0.020(5)
N10 0.101(6) 0.080(6) 0.105(8) -0.019(5) 0.025(6) 0.027(5)
C1 0.077(7) 0.063(6) 0.106(10) 0.000(7) 0.049(7) -0.013(5)
C2 0.101(8) 0.102(8) 0.071(9) 0.023(7) 0.035(8) 0.016(7)
C3 0.108(11) 0.093(9) 0.161(16) 0.027(10) 0.073(12) 0.031(8)
C4 0.078(8) 0.047(6) 0.163(13) -0.009(8) 0.044(10) 0.003(5)
C5 0.044(7) 0.048(5) 0.126(12) 0.004(7) 0.042(8) 0.000(5)
C6 0.053(7) 0.055(6) 0.109(11) -0.010(6) 0.003(9) 0.005(5)
C7 0.072(9) 0.059(6) 0.122(11) -0.002(7) 0.021(9) 0.010(5)
C8 0.056(8) 0.067(7) 0.134(13) -0.012(7) 0.000(8) 0.009(5)
C9 0.070(7) 0.046(5) 0.104(11) -0.020(6) 0.006(9) -0.001(5)
C10 0.090(8) 0.063(6) 0.061(8) 0.003(6) 0.012(7) -0.002(5)
C11 0.076(6) 0.061(7) 0.068(8) 0.005(6) 0.021(6) 0.006(5)
C12 0.104(8) 0.056(7) 0.070(9) -0.010(7) 0.030(7) 0.021(6)
C13 0.133(9) 0.073(7) 0.062(8) 0.005(8) 0.021(7) 0.034(7)
C14 0.155(10) 0.051(7) 0.073(9) -0.001(6) 0.045(8) 0.012(6)
C15 0.080(7) 0.068(8) 0.072(9) -0.006(7) 0.019(6) -0.003(7)
C16 0.090(8) 0.057(7) 0.074(9) -0.019(7) 0.023(7) -0.022(7)
C17 0.118(9) 0.089(8) 0.072(9) -0.022(8) 0.021(7) -0.025(8)
C18 0.154(12) 0.116(11) 0.056(9) -0.031(8) 0.008(8) -0.034(9)
C19 0.090(7) 0.128(10) 0.046(8) 0.008(7) 0.003(7) -0.019(8)
C20 0.076(7) 0.119(8) 0.046(7) 0.001(7) 0.013(6) -0.002(7)
C21 0.097(8) 0.062(7) 0.111(10) 0.014(6) 0.024(7) 0.018(7)
C22 0.097(8) 0.078(8) 0.113(10) 0.025(6) 0.036(7) 0.020(7)
C23 0.128(11) 0.072(8) 0.108(10) 0.019(7) 0.004(8) 0.028(8)
C24 0.082(7) 0.094(8) 0.089(9) -0.007(7) 0.022(6) 0.018(7)
C25 0.073(8) 0.080(8) 0.064(8) -0.005(6) 0.003(6) 0.002(7)
C27 0.075(7) 0.109(9) 0.073(7) -0.007(7) 0.028(6) 0.021(7)
C28 0.078(8) 0.100(8) 0.102(10) -0.024(8) 0.026(7) -0.025(7)
C26 0.068(7) 0.084(8) 0.087(8) -0.032(7) 0.022(6) -0.007(7)
C29 0.069(7) 0.069(7) 0.064(8) 0.002(6) 0.017(6) -0.009(6)
C30 0.078(7) 0.080(7) 0.043(7) -0.009(6) 0.009(6) -0.021(5)
C31 0.120(8) 0.078(8) 0.087(10) -0.028(6) 0.013(7) 0.017(6)
C32 0.116(9) 0.108(9) 0.091(10) 0.005(8) 0.019(7) -0.002(7)
C33 0.100(8) 0.123(10) 0.103(10) 0.014(8) 0.025(7) 0.019(8)
C34 0.098(8) 0.101(8) 0.083(9) 0.020(7) 0.044(8) 0.019(6)
C35 0.174(11) 0.140(10) 0.077(9) 0.013(8) -0.002(9) 0.100(9)
C36 0.176(10) 0.113(9) 0.062(8) -0.004(7) 0.031(8) 0.059(8)
C37 0.093(7) 0.083(7) 0.081(8) 0.016(7) 0.021(7) -0.024(6)
C38 0.146(10) 0.095(8) 0.088(10) 0.021(8) 0.027(8) -0.002(7)
C39 0.138(10) 0.094(8) 0.077(9) 0.015(6) 0.026(9) 0.015(7)
P1 0.099(2) 0.088(3) 0.104(3) -0.012(2) 0.025(2) 0.0029(18)
F11 0.251(8) 0.068(4) 0.250(9) -0.022(4) 0.074(7) 0.020(4)
F21 0.324(10) 0.203(7) 0.168(7) -0.003(6) 0.183(8) -0.010(7)
F31 0.157(6) 0.237(9) 0.211(8) -0.017(7) -0.062(6) -0.026(6)
F41 0.234(7) 0.194(7) 0.156(6) -0.027(6) 0.109(6) -0.032(6)
F51 0.233(7) 0.094(5) 0.219(8) -0.014(5) 0.061(6) 0.034(5)
F61 0.158(6) 0.219(8) 0.184(7) 0.022(6) -0.058(6) -0.028(6)
P2 0.104(3) 0.110(2) 0.105(3) -0.015(3) 0.013(2) -0.002(2)
F12 0.115(5) 0.158(5) 0.196(7) -0.031(5) 0.001(4) 0.040(4)
F22 0.140(6) 0.225(8) 0.250(10) -0.143(8) 0.022(6) -0.001(6)
F32 0.120(5) 0.338(11) 0.226(8) -0.149(8) -0.024(5) 0.103(6)
F42 0.152(7) 0.427(15) 0.236(10) -0.238(12) 0.023(7) -0.033(8)
F52 0.332(12) 0.209(9) 0.236(11) 0.053(9) 0.118(10) 0.069(9)
F62 0.300(12) 0.311(12) 0.47(2) 0.254(14) 0.252(13) 0.067(10)
P3 0.086(2) 0.087(2) 0.125(3) 0.006(2) 0.016(2) 0.005(2)
F13 0.172(6) 0.178(7) 0.192(8) -0.015(5) 0.062(6) 0.069(5)
F23 0.300(9) 0.145(6) 0.168(7) -0.054(5) 0.047(7) 0.089(6)
F33 0.153(6) 0.114(5) 0.360(12) -0.011(6) 0.064(7) -0.024(5)
F43 0.223(8) 0.272(9) 0.111(6) 0.048(6) 0.021(6) 0.105(7)
F53 0.181(7) 0.355(12) 0.198(9) 0.111(8) 0.037(6) 0.142(8)
F63 0.156(6) 0.177(7) 0.479(16) -0.115(9) 0.162(9) -0.080(6)
C1G 0.213(18) 0.126(14) 0.089(11) -0.020(10) 0.025(11) -0.026(11)
C2G 0.255(17) 0.122(11) 0.153(14) -0.023(9) 0.103(12) -0.017(12)
N1G 0.287(18) 0.211(15) 0.170(13) -0.037(11) 0.062(12) -0.115(12)
C1S 0.121(13) 0.101(16) 0.35(5) 0.00(2) 0.12(2) -0.029(11)
C2S 0.178(14) 0.27(2) 0.158(17) -0.044(16) 0.033(13) -0.047(13)
N1S 0.166(12) 0.096(12) 0.24(2) 0.004(10) 0.063(12) -0.021(8)

loop_
_atom_site_label
_atom_site_type_symbol
_atom_site_fract_x
_atom_site_fract_y
_atom_site_fract_z
_atom_site_U_iso_or_equiv
_atom_site_thermal_displace_type
_atom_site_occupancy
_atom_site_calc_flag
_atom_site_refinement_flags
_atom_site_disorder_group
Fe1 Fe 0.78398(7) 0.26699(8) 0.57004(4) 0.0663(5) Uani 1 d . .
N1 N 0.6962(5) 0.2176(5) 0.6101(3) 0.068(2) Uani 1 d . .
N2 N 0.6961(5) 0.2092(5) 0.5187(3) 0.063(2) Uani 1 d . .
N3 N 0.7288(5) 0.4098(5) 0.5621(3) 0.0609(19) Uani 1 d . .
N4 N 0.8578(5) 0.3387(7) 0.6244(3) 0.067(2) Uani 1 d . .
N5 N 0.8534(5) 0.1347(5) 0.5777(3) 0.067(2) Uani 1 d . .
N6 N 0.8707(4) 0.3005(6) 0.5274(2) 0.065(2) Uani 1 d . .
N7 N 0.6108(5) 0.3059(6) 0.3685(3) 0.098(3) Uani 1 d . .
H7 H 0.5869 0.3544 0.3898 0.093(6) Uiso 1 calc R .
N8 N 0.6236(6) 0.5851(6) 0.4351(4) 0.108(3) Uani 1 d . .
H8A H 0.6553 0.5205 0.4307 0.149(10) Uiso 1 calc R .
H8B H 0.6675 0.6402 0.4426 0.149(10) Uiso 1 calc R .
N9 N 0.8447(5) 0.4706(6) 0.3935(3) 0.085(2) Uani 1 d . .
H9 H 0.8094 0.4068 0.3915 0.093(6) Uiso 1 calc R .
N10 N 0.6658(6) 0.5139(6) 0.3435(3) 0.094(2) Uani 1 d . .
C1 C 0.7019(6) 0.2236(6) 0.6591(5) 0.078(3) Uani 1 d . .
H1 H 0.7528 0.2593 0.6769 0.093(6) Uiso 1 calc R .
C2 C 0.6398(9) 0.1819(8) 0.6840(4) 0.089(3) Uani 1 d . .
H2 H 0.6493 0.1828 0.7187 0.093(6) Uiso 1 calc R .
C3 C 0.5643(10) 0.1391(9) 0.6597(6) 0.115(5) Uani 1 d . .
H3 H 0.5168 0.1154 0.6768 0.093(6) Uiso 1 calc R .
C4 C 0.5560(7) 0.1298(7) 0.6101(6) 0.094(4) Uani 1 d . .
H4 H 0.5058 0.0928 0.5924 0.093(6) Uiso 1 calc R .
C5 C 0.6202(7) 0.1737(7) 0.5866(5) 0.070(3) Uani 1 d . .
C6 C 0.6205(8) 0.1709(7) 0.5329(5) 0.073(3) Uani 1 d . .
C7 C 0.5452(7) 0.1420(6) 0.5020(5) 0.084(3) Uani 1 d . .
H7A H 0.4913 0.1182 0.5135 0.093(6) Uiso 1 calc R .
C8 C 0.5516(7) 0.1493(7) 0.4524(5) 0.087(3) Uani 1 d . .
H8 H 0.5007 0.1289 0.4293 0.093(6) Uiso 1 calc R .
C9 C 0.6283(8) 0.1846(6) 0.4360(5) 0.074(3) Uani 1 d . .
C10 C 0.6987(7) 0.2094(6) 0.4710(5) 0.071(3) Uani 1 d . .
H10 H 0.7546 0.2286 0.4604 0.093(6) Uiso 1 calc R .
C11 C 0.6667(6) 0.4412(7) 0.5266(4) 0.068(3) Uani 1 d . .
H11 H 0.6384 0.3887 0.5045 0.093(6) Uiso 1 calc R .
C12 C 0.6400(7) 0.5473(8) 0.5193(4) 0.075(3) Uani 1 d . .
C13 C 0.6732(8) 0.6181(8) 0.5522(4) 0.089(3) Uani 1 d . .
H13 H 0.6531 0.6904 0.5494 0.093(6) Uiso 1 calc R .
C14 C 0.7368(8) 0.5878(8) 0.5902(4) 0.090(3) Uani 1 d . .
H14 H 0.7615 0.6394 0.6137 0.093(6) Uiso 1 calc R .
C15 C 0.7652(7) 0.4835(9) 0.5949(4) 0.073(3) Uani 1 d . .
C16 C 0.8367(7) 0.4436(8) 0.6306(4) 0.073(3) Uani 1 d . .
C17 C 0.8779(8) 0.5012(8) 0.6705(5) 0.092(3) Uani 1 d . .
H17 H 0.8596 0.5729 0.6754 0.093(6) Uiso 1 calc R .
C18 C 0.9434(9) 0.4559(12) 0.7022(4) 0.109(4) Uani 1 d . .
H18 H 0.9730 0.4953 0.7293 0.093(6) Uiso 1 calc R .
C19 C 0.9670(6) 0.3524(11) 0.6947(4) 0.089(3) Uani 1 d . .
H19 H 1.0130 0.3186 0.7171 0.093(6) Uiso 1 calc R .
C20 C 0.9251(7) 0.2973(8) 0.6556(4) 0.080(3) Uani 1 d . .
H20 H 0.9447 0.2263 0.6502 0.093(6) Uiso 1 calc R .
C21 C 0.8371(6) 0.0470(9) 0.6032(4) 0.089(3) Uani 1 d . .
H21 H 0.7818 0.0444 0.6167 0.093(6) Uiso 1 calc R .
C22 C 0.8927(8) -0.0363(8) 0.6109(4) 0.094(3) Uani 1 d . .
H22 H 0.8783 -0.0962 0.6295 0.093(6) Uiso 1 calc R .
C23 C 0.9676(9) -0.0329(8) 0.5919(4) 0.104(4) Uani 1 d . .
H23 H 1.0093 -0.0907 0.5980 0.093(6) Uiso 1 calc R .
C24 C 0.9890(6) 0.0505(10) 0.5635(4) 0.088(3) Uani 1 d . .
H24 H 1.0436 0.0504 0.5493 0.093(6) Uiso 1 calc R .
C25 C 0.9287(7) 0.1345(9) 0.5563(4) 0.073(3) Uani 1 d . .
C27 C 1.0023(6) 0.2378(9) 0.4958(4) 0.084(3) Uani 1 d . .
H27 H 1.0491 0.1857 0.4961 0.093(6) Uiso 1 calc R .
C28 C 0.9990(7) 0.3250(10) 0.4657(4) 0.092(3) Uani 1 d . .
H28 H 1.0446 0.3343 0.4452 0.093(6) Uiso 1 calc R .
C26 C 0.9362(7) 0.2273(9) 0.5256(4) 0.078(3) Uani 1 d . .
C29 C 0.9308(7) 0.3992(8) 0.4648(4) 0.067(2) Uani 1 d . .
C30 C 0.8707(6) 0.3858(7) 0.4966(3) 0.067(2) Uani 1 d . .
H30 H 0.8255 0.4394 0.4976 0.093(6) Uiso 1 calc R .
C31 C 0.6391(6) 0.1987(7) 0.3822(4) 0.095(3) Uani 1 d . .
H31A H 0.7007 0.1881 0.3779 0.149(10) Uiso 1 calc R .
H31B H 0.6025 0.1481 0.3626 0.149(10) Uiso 1 calc R .
C32 C 0.6222(7) 0.3322(9) 0.3193(4) 0.105(3) Uani 1 d . .
H32A H 0.5832 0.2890 0.2970 0.149(10) Uiso 1 calc R .
H32B H 0.6832 0.3187 0.3144 0.149(10) Uiso 1 calc R .
C33 C 0.6002(7) 0.4473(9) 0.3102(4) 0.108(3) Uani 1 d . .
H33A H 0.5398 0.4614 0.3161 0.149(10) Uiso 1 calc R .
H33B H 0.6042 0.4648 0.2771 0.149(10) Uiso 1 calc R .
C34 C 0.5754(6) 0.5723(7) 0.4747(4) 0.091(3) Uani 1 d . .
H34A H 0.5325 0.5158 0.4681 0.149(10) Uiso 1 calc R .
H34B H 0.5431 0.6364 0.4795 0.149(10) Uiso 1 calc R .
C35 C 0.5666(8) 0.6118(8) 0.3897(4) 0.132(4) Uani 1 d . .
H35A H 0.5364 0.6779 0.3931 0.149(10) Uiso 1 calc R .
H35B H 0.5217 0.5578 0.3819 0.149(10) Uiso 1 calc R .
C36 C 0.6241(7) 0.6204(8) 0.3496(4) 0.116(4) Uani 1 d . .
H36A H 0.5877 0.6414 0.3200 0.149(10) Uiso 1 calc R .
H36B H 0.6702 0.6728 0.3578 0.149(10) Uiso 1 calc R .
C37 C 0.9190(6) 0.4914(7) 0.4304(4) 0.085(3) Uani 1 d . .
H37A H 0.9080 0.5551 0.4475 0.149(10) Uiso 1 calc R .
H37B H 0.9728 0.5014 0.4160 0.149(10) Uiso 1 calc R .
C38 C 0.8292(8) 0.5573(8) 0.3598(4) 0.108(3) Uani 1 d . .
H38A H 0.8817 0.5685 0.3444 0.149(10) Uiso 1 calc R .
H38B H 0.8178 0.6212 0.3766 0.149(10) Uiso 1 calc R .
C39 C 0.7482(8) 0.5316(7) 0.3215(4) 0.102(3) Uani 1 d . .
H39A H 0.7384 0.5892 0.2988 0.149(10) Uiso 1 calc R .
H39B H 0.7611 0.4692 0.3040 0.149(10) Uiso 1 calc R .
P1 P 0.9205(2) 0.2470(2) 0.29582(13) 0.0958(9) Uani 1 d . .
F11 F 0.9358(5) 0.1267(4) 0.2932(3) 0.186(3) Uani 1 d . .
F21 F 0.9695(6) 0.2683(6) 0.2544(3) 0.217(4) Uani 1 d . .
F31 F 0.8314(5) 0.2311(6) 0.2633(3) 0.211(4) Uani 1 d . .
F41 F 0.8673(5) 0.2309(6) 0.3392(3) 0.187(3) Uani 1 d . .
F51 F 0.9018(5) 0.3692(5) 0.2994(3) 0.179(3) Uani 1 d . .
F61 F 1.0045(5) 0.2609(6) 0.3312(3) 0.195(3) Uani 1 d . .
P2 P 1.3491(2) 0.1869(3) 0.31834(15) 0.1067(10) Uani 1 d . .
F12 F 1.4396(4) 0.1244(5) 0.3199(2) 0.158(3) Uani 1 d . .
F22 F 1.3942(4) 0.2625(6) 0.3566(3) 0.206(4) Uani 1 d . .
F32 F 1.2610(4) 0.2486(7) 0.3176(3) 0.233(5) Uani 1 d . .
F42 F 1.3102(5) 0.1313(10) 0.2728(4) 0.272(6) Uani 1 d . .
F52 F 1.3873(7) 0.2618(8) 0.2829(4) 0.251(4) Uani 1 d . .
F62 F 1.3185(7) 0.1108(9) 0.3504(5) 0.342(8) Uani 1 d . .
P3 P 1.2650(2) 0.1166(2) 0.53525(13) 0.0993(10) Uani 1 d . .
F13 F 1.3114(4) 0.0457(5) 0.4978(3) 0.177(3) Uani 1 d . .
F23 F 1.2219(6) 0.1829(5) 0.5711(3) 0.203(3) Uani 1 d . .
F33 F 1.3431(5) 0.1934(5) 0.5296(3) 0.206(4) Uani 1 d . .
F43 F 1.3256(5) 0.0563(7) 0.5749(3) 0.202(4) Uani 1 d . .
F53 F 1.2086(5) 0.1766(8) 0.4939(3) 0.244(5) Uani 1 d . .
F63 F 1.1951(5) 0.0369(6) 0.5345(4) 0.259(5) Uani 1 d . .
C1G C 0.6801(13) 0.3901(13) 0.1874(5) 0.142(5) Uani 1 d . .
C2G C 0.7516(11) 0.4646(10) 0.1825(5) 0.169(6) Uani 1 d . .
H2G1 H 0.7363 0.5329 0.1941 0.32(4) Uiso 1 calc R .
H2G2 H 0.7591 0.4701 0.1490 0.32(4) Uiso 1 calc R .
H2G3 H 0.8067 0.4402 0.2010 0.32(4) Uiso 1 calc R .
N1G N 0.6250(11) 0.3330(12) 0.1922(6) 0.219(7) Uani 1 d . .
C1S C 0.1305(14) 0.0145(18) 0.2111(12) 0.183(13) Uani 1 d . .
C2S C 0.1298(10) -0.0083(15) 0.2636(6) 0.202(8) Uani 1 d . .
H2S1 H 0.1881 0.0069 0.2814 0.32(4) Uiso 1 calc R .
H2S2 H 0.1155 -0.0817 0.2677 0.32(4) Uiso 1 calc R .
H2S3 H 0.0854 0.0354 0.2755 0.32(4) Uiso 1 calc R .
N1S N 0.1322(14) 0.0505(14) 0.1796(8) 0.165(7) Uani 1 d . .

loop_
_atom_type_symbol
_atom_type_description
_atom_type_scat_dispersion_real
_atom_type_scat_dispersion_imag
_atom_type_scat_source
C C 0.0033 0.0016 'International Tables Vol C Tables 4.2.6.8 and 6.1.1.4'
H H 0.0000 0.0000 'International Tables Vol C Tables 4.2.6.8 and 6.1.1.4'
N N 0.0061 0.0033 'International Tables Vol C Tables 4.2.6.8 and 6.1.1.4'
F F 0.0171 0.0103 'International Tables Vol C Tables 4.2.6.8 and 6.1.1.4'
P P 0.1023 0.0942 'International Tables Vol C Tables 4.2.6.8 and 6.1.1.4'
Fe Fe 0.3463 0.8444 'International Tables Vol C Tables 4.2.6.8 and 6.1.1.4'

loop_
_geom_angle_atom_site_label_1
_geom_angle_atom_site_label_2
_geom_angle_atom_site_label_3
_geom_angle
_geom_angle_site_symmetry_1
_geom_angle_site_symmetry_3
_geom_angle_publ_flag
N6 Fe1 N1 173.7(3) . . ?
N6 Fe1 N2 94.2(3) . . ?
N1 Fe1 N2 82.0(4) . . ?
N6 Fe1 N5 81.9(4) . . ?
N1 Fe1 N5 93.3(3) . . ?
N2 Fe1 N5 93.2(3) . . ?
N6 Fe1 N4 91.2(3) . . ?
N1 Fe1 N4 93.2(4) . . ?
N2 Fe1 N4 171.4(3) . . ?
N5 Fe1 N4 94.3(3) . . ?
N6 Fe1 N3 92.3(3) . . ?
N1 Fe1 N3 92.8(2) . . ?
N2 Fe1 N3 91.7(3) . . ?
N5 Fe1 N3 172.7(3) . . ?
N4 Fe1 N3 81.3(4) . . ?
C5 N1 C1 116.0(9) . . ?
C5 N1 Fe1 116.4(7) . . ?
C1 N1 Fe1 127.6(8) . . ?
C6 N2 C10 116.2(9) . . ?
C6 N2 Fe1 115.3(8) . . ?
C10 N2 Fe1 128.3(8) . . ?
C11 N3 C15 118.2(8) . . ?
C11 N3 Fe1 126.6(7) . . ?
C15 N3 Fe1 115.0(7) . . ?
C20 N4 C16 117.2(9) . . ?
C20 N4 Fe1 127.7(8) . . ?
C16 N4 Fe1 115.1(7) . . ?
C25 N5 C21 117.1(8) . . ?
C25 N5 Fe1 114.6(7) . . ?
C21 N5 Fe1 128.2(7) . . ?
C26 N6 C30 116.4(8) . . ?
C26 N6 Fe1 115.5(7) . . ?
C30 N6 Fe1 128.0(7) . . ?
C31 N7 C32 113.3(9) . . ?
C31 N7 H7 123.3(6) . . ?
C32 N7 H7 123.3(5) . . ?
C34 N8 C35 113.7(9) . . ?
C34 N8 H8A 108.8(5) . . ?
C35 N8 H8A 108.8(5) . . ?
C34 N8 H8B 108.8(6) . . ?
C35 N8 H8B 108.8(6) . . ?
H8A N8 H8B 107.7 . . ?
C37 N9 C38 111.6(8) . . ?
C37 N9 H9 124.2(5) . . ?
C38 N9 H9 124.2(6) . . ?
C39 N10 C36 107.5(8) . . ?
C39 N10 C33 109.8(8) . . ?
C36 N10 C33 108.7(8) . . ?
N1 C1 C2 123.3(9) . . ?
N1 C1 H1 118.4(6) . . ?
C2 C1 H1 118.4(8) . . ?
C3 C2 C1 119.5(12) . . ?
C3 C2 H2 120.3(9) . . ?
C1 C2 H2 120.3(7) . . ?
C2 C3 C4 119.1(13) . . ?
C2 C3 H3 120.5(9) . . ?
C4 C3 H3 120.4(9) . . ?
C3 C4 C5 118.9(13) . . ?
C3 C4 H4 120.5(9) . . ?
C5 C4 H4 120.6(8) . . ?
N1 C5 C4 122.7(12) . . ?
N1 C5 C6 111.8(10) . . ?
C4 C5 C6 125.3(13) . . ?
N2 C6 C7 124.3(11) . . ?
N2 C6 C5 114.3(10) . . ?
C7 C6 C5 121.0(12) . . ?
C6 C7 C8 115.9(11) . . ?
C6 C7 H7A 122.0(8) . . ?
C8 C7 H7A 122.0(7) . . ?
C9 C8 C7 122.0(11) . . ?
C9 C8 H8 119.0(8) . . ?
C7 C8 H8 119.0(7) . . ?
C10 C9 C8 115.7(11) . . ?
C10 C9 C31 119.3(10) . . ?
C8 C9 C31 125.0(12) . . ?
N2 C10 C9 125.5(10) . . ?
N2 C10 H10 117.3(6) . . ?
C9 C10 H10 117.3(7) . . ?
N3 C11 C12 123.5(9) . . ?
N3 C11 H11 118.3(5) . . ?
C12 C11 H11 118.3(7) . . ?
C13 C12 C11 118.1(10) . . ?
C13 C12 C34 124.6(10) . . ?
C11 C12 C34 117.3(10) . . ?
C12 C13 C14 119.8(10) . . ?
C12 C13 H13 120.1(7) . . ?
C14 C13 H13 120.0(6) . . ?
C13 C14 C15 120.5(10) . . ?
C13 C14 H14 119.8(6) . . ?
C15 C14 H14 119.7(7) . . ?
N3 C15 C14 119.7(10) . . ?
N3 C15 C16 114.4(10) . . ?
C14 C15 C16 125.8(11) . . ?
N4 C16 C17 121.1(10) . . ?
N4 C16 C15 114.1(10) . . ?
C17 C16 C15 124.6(11) . . ?
C18 C17 C16 120.0(11) . . ?
C18 C17 H17 120.0(8) . . ?
C16 C17 H17 120.0(7) . . ?
C19 C18 C17 118.7(11) . . ?
C19 C18 H18 120.6(8) . . ?
C17 C18 H18 120.6(8) . . ?
C18 C19 C20 120.2(11) . . ?
C18 C19 H19 119.9(8) . . ?
C20 C19 H19 119.9(7) . . ?
N4 C20 C19 122.6(10) . . ?
N4 C20 H20 118.7(6) . . ?
C19 C20 H20 118.7(7) . . ?
N5 C21 C22 124.6(9) . . ?
N5 C21 H21 117.7(6) . . ?
C22 C21 H21 117.7(7) . . ?
C23 C22 C21 117.4(10) . . ?
C23 C22 H22 121.3(7) . . ?
C21 C22 H22 121.3(7) . . ?
C22 C23 C24 122.8(11) . . ?
C22 C23 H23 118.6(7) . . ?
C24 C23 H23 118.6(7) . . ?
C23 C24 C25 117.5(10) . . ?
C23 C24 H24 121.2(7) . . ?
C25 C24 H24 121.2(7) . . ?
N5 C25 C24 120.4(10) . . ?
N5 C25 C26 113.4(10) . . ?
C24 C25 C26 126.2(11) . . ?
C26 C27 C28 118.3(10) . . ?
C26 C27 H27 120.9(7) . . ?
C28 C27 H27 120.8(6) . . ?
C29 C28 C27 120.7(9) . . ?
C29 C28 H28 119.6(7) . . ?
C27 C28 H28 119.7(7) . . ?
N6 C26 C27 122.8(10) . . ?
N6 C26 C25 114.0(10) . . ?
C27 C26 C25 123.2(11) . . ?
C28 C29 C30 117.4(9) . . ?
C28 C29 C37 123.5(10) . . ?
C30 C29 C37 119.0(10) . . ?
N6 C30 C29 124.2(9) . . ?
N6 C30 H30 117.9(5) . . ?
C29 C30 H30 117.9(6) . . ?
N7 C31 C9 107.3(7) . . ?
N7 C31 H31A 110.2(5) . . ?
C9 C31 H31A 110.3(5) . . ?
N7 C31 H31B 110.2(5) . . ?
C9 C31 H31B 110.3(5) . . ?
H31A C31 H31B 108.5 . . ?
N7 C32 C33 109.2(9) . . ?
N7 C32 H32A 109.8(5) . . ?
C33 C32 H32A 109.8(6) . . ?
N7 C32 H32B 109.8(5) . . ?
C33 C32 H32B 109.8(6) . . ?
H32A C32 H32B 108.3 . . ?
C32 C33 N10 108.9(8) . . ?
C32 C33 H33A 109.9(6) . . ?
N10 C33 H33A 109.9(5) . . ?
C32 C33 H33B 109.9(6) . . ?
N10 C33 H33B 109.9(5) . . ?
H33A C33 H33B 108.3 . . ?
N8 C34 C12 109.4(8) . . ?
N8 C34 H34A 109.8(6) . . ?
C12 C34 H34A 109.8(5) . . ?
N8 C34 H34B 109.8(5) . . ?
C12 C34 H34B 109.8(5) . . ?
H34A C34 H34B 108.2 . . ?
N8 C35 C36 109.5(10) . . ?
N8 C35 H35A 109.8(5) . . ?
C36 C35 H35A 109.8(5) . . ?
N8 C35 H35B 109.8(6) . . ?
C36 C35 H35B 109.7(6) . . ?
H35A C35 H35B 108.2 . . ?
N10 C36 C35 108.1(8) . . ?
N10 C36 H36A 110.1(5) . . ?
C35 C36 H36A 110.1(6) . . ?
N10 C36 H36B 110.1(6) . . ?
C35 C36 H36B 110.0(6) . . ?
H36A C36 H36B 108.4 . . ?
N9 C37 C29 109.1(7) . . ?
N9 C37 H37A 109.9(5) . . ?
C29 C37 H37A 109.9(5) . . ?
N9 C37 H37B 109.8(4) . . ?
C29 C37 H37B 109.8(5) . . ?
H37A C37 H37B 108.3 . . ?
N9 C38 C39 109.4(8) . . ?
N9 C38 H38A 109.8(5) . . ?
C39 C38 H38A 109.8(6) . . ?
N9 C38 H38B 109.8(5) . . ?
C39 C38 H38B 109.8(5) . . ?
H38A C38 H38B 108.3 . . ?
N10 C39 C38 111.7(9) . . ?
N10 C39 H39A 109.3(5) . . ?
C38 C39 H39A 109.3(5) . . ?
N10 C39 H39B 109.3(5) . . ?
C38 C39 H39B 109.3(6) . . ?
H39A C39 H39B 107.9 . . ?
F21 P1 F61 91.6(5) . . ?
F21 P1 F31 92.9(5) . . ?
F61 P1 F31 175.5(5) . . ?
F21 P1 F11 92.8(4) . . ?
F61 P1 F11 91.7(4) . . ?
F31 P1 F11 88.1(4) . . ?
F21 P1 F41 176.9(5) . . ?
F61 P1 F41 88.9(4) . . ?
F31 P1 F41 86.7(4) . . ?
F11 P1 F41 90.3(4) . . ?
F21 P1 F51 89.1(4) . . ?
F61 P1 F51 89.2(4) . . ?
F31 P1 F51 91.0(4) . . ?
F11 P1 F51 177.9(4) . . ?
F41 P1 F51 87.8(4) . . ?
F62 P2 F42 95.6(8) . . ?
F62 P2 F22 97.6(8) . . ?
F42 P2 F22 166.8(7) . . ?
F62 P2 F52 175.4(6) . . ?
F42 P2 F52 82.9(6) . . ?
F22 P2 F52 84.1(5) . . ?
F62 P2 F32 89.7(5) . . ?
F42 P2 F32 89.8(4) . . ?
F22 P2 F32 89.3(4) . . ?
F52 P2 F32 94.6(5) . . ?
F62 P2 F12 90.1(5) . . ?
F42 P2 F12 91.1(4) . . ?
F22 P2 F12 89.9(4) . . ?
F52 P2 F12 85.6(5) . . ?
F32 P2 F12 179.1(4) . . ?
F63 P3 F23 90.8(5) . . ?
F63 P3 F53 90.6(6) . . ?
F23 P3 F53 89.0(4) . . ?
F63 P3 F33 171.8(5) . . ?
F23 P3 F33 97.1(5) . . ?
F53 P3 F33 87.6(5) . . ?
F63 P3 F43 91.2(6) . . ?
F23 P3 F43 93.5(4) . . ?
F53 P3 F43 176.9(5) . . ?
F33 P3 F43 90.3(5) . . ?
F63 P3 F13 89.2(4) . . ?
F23 P3 F13 179.4(4) . . ?
F53 P3 F13 91.7(5) . . ?
F33 P3 F13 82.8(4) . . ?
F43 P3 F13 85.8(4) . . ?
N1G C1G C2G 178.7(17) . . ?
C1G C2G H2G1 109.5(7) . . ?
C1G C2G H2G2 109.5(7) . . ?
H2G1 C2G H2G2 109.5 . . ?
C1G C2G H2G3 109.4(8) . . ?
H2G1 C2G H2G3 109.5 . . ?
H2G2 C2G H2G3 109.5 . . ?
N1S C1S C2S 164(4) . . ?
C1S C2S H2S1 109.3(10) . . ?
C1S C2S H2S2 109.5(11) . . ?
H2S1 C2S H2S2 109.5 . . ?
C1S C2S H2S3 109.6(11) . . ?
H2S1 C2S H2S3 109.5 . . ?
H2S2 C2S H2S3 109.5 . . ?

loop_
_geom_bond_atom_site_label_1
_geom_bond_atom_site_label_2
_geom_bond_distance
_geom_bond_site_symmetry_2
_geom_bond_publ_flag
Fe1 N6 1.933(7) . ?
Fe1 N1 1.950(7) . ?
Fe1 N2 1.944(7) . ?
Fe1 N5 1.961(6) . ?
Fe1 N4 1.964(7) . ?
Fe1 N3 1.980(7) . ?
N1 C5 1.349(10) . ?
N1 C1 1.360(10) . ?
N2 C6 1.344(10) . ?
N2 C10 1.338(9) . ?
N3 C11 1.318(9) . ?
N3 C15 1.363(10) . ?
N4 C20 1.340(9) . ?
N4 C16 1.376(9) . ?
N5 C25 1.354(10) . ?
N5 C21 1.355(10) . ?
N6 C26 1.353(10) . ?
N6 C30 1.376(9) . ?
N7 C31 1.450(10) . ?
N7 C32 1.446(10) . ?
N7 H7 0.9600 . ?
N8 C34 1.416(10) . ?
N8 C35 1.461(11) . ?
N8 H8A 0.9600 . ?
N8 H8B 0.9600 . ?
N9 C37 1.428(9) . ?
N9 C38 1.439(10) . ?
N9 H9 0.9600 . ?
N10 C39 1.476(10) . ?
N10 C36 1.502(10) . ?
N10 C33 1.507(11) . ?
C1 C2 1.346(11) . ?
C1 H1 0.9600 . ?
C2 C3 1.346(13) . ?
C2 H2 0.9600 . ?
C3 C4 1.379(13) . ?
C3 H3 0.9600 . ?
C4 C5 1.358(12) . ?
C4 H4 0.9600 . ?
C5 C6 1.500(12) . ?
C6 C7 1.370(11) . ?
C7 C8 1.403(11) . ?
C7 H7A 0.9600 . ?
C8 C9 1.374(11) . ?
C8 H8 0.9600 . ?
C9 C10 1.368(11) . ?
C9 C31 1.542(12) . ?
C10 H10 0.9600 . ?
C11 C12 1.402(10) . ?
C11 H11 0.9600 . ?
C12 C13 1.324(11) . ?
C12 C34 1.498(11) . ?
C13 C14 1.375(11) . ?
C13 H13 0.9600 . ?
C14 C15 1.381(11) . ?
C14 H14 0.9600 . ?
C15 C16 1.445(11) . ?
C16 C17 1.396(11) . ?
C17 C18 1.351(12) . ?
C17 H17 0.9600 . ?
C18 C19 1.376(12) . ?
C18 H18 0.9600 . ?
C19 C20 1.369(11) . ?
C19 H19 0.9600 . ?
C20 H20 0.9600 . ?
C21 C22 1.338(10) . ?
C21 H21 0.9600 . ?
C22 C23 1.310(11) . ?
C22 H22 0.9600 . ?
C23 C24 1.382(11) . ?
C23 H23 0.9600 . ?
C24 C25 1.388(11) . ?
C24 H24 0.9600 . ?
C25 C26 1.463(11) . ?
C27 C26 1.392(11) . ?
C27 C28 1.379(11) . ?
C27 H27 0.9600 . ?
C28 C29 1.384(11) . ?
C28 H28 0.9600 . ?
C29 C30 1.365(10) . ?
C29 C37 1.502(11) . ?
C30 H30 0.9600 . ?
C31 H31A 0.9600 . ?
C31 H31B 0.9600 . ?
C32 C33 1.501(11) . ?
C32 H32A 0.9600 . ?
C32 H32B 0.9600 . ?
C33 H33A 0.9600 . ?
C33 H33B 0.9600 . ?
C34 H34A 0.9600 . ?
C34 H34B 0.9600 . ?
C35 C36 1.512(12) . ?
C35 H35A 0.9600 . ?
C35 H35B 0.9600 . ?
C36 H36A 0.9600 . ?
C36 H36B 0.9600 . ?
C37 H37A 0.9600 . ?
C37 H37B 0.9600 . ?
C38 C39 1.533(11) . ?
C38 H38A 0.9600 . ?
C38 H38B 0.9600 . ?
C39 H39A 0.9600 . ?
C39 H39B 0.9600 . ?
P1 F21 1.481(6) . ?
P1 F61 1.495(6) . ?
P1 F31 1.518(7) . ?
P1 F11 1.536(6) . ?
P1 F41 1.557(7) . ?
P1 F51 1.571(6) . ?
P2 F62 1.431(8) . ?
P2 F42 1.495(8) . ?
P2 F22 1.516(7) . ?
P2 F52 1.538(10) . ?
P2 F32 1.530(6) . ?
P2 F12 1.565(6) . ?
P3 F63 1.451(7) . ?
P3 F23 1.518(7) . ?
P3 F53 1.530(7) . ?
P3 F33 1.545(7) . ?
P3 F43 1.529(7) . ?
P3 F13 1.607(7) . ?
C1G N1G 1.119(16) . ?
C1G C2G 1.447(16) . ?
C2G H2G1 0.9600 . ?
C2G H2G2 0.9600 . ?
C2G H2G3 0.9600 . ?
C1S N1S 0.99(3) . ?
C1S C2S 1.50(3) . ?
C2S H2S1 0.9599 . ?
C2S H2S2 0.9599 . ?
C2S H2S3 0.9599 . ?
